data_4038496
loop_
_publ_author_name
'Vargas-Romero, Katherine'
'Mart\'inez-Torres, F\'atima C'
'Aguilar-Granda, Andr\'es'
'P\'erez-Estrada, Salvador'
'Flores-Alamo, Marcos'
'Rodr\'iguez-Molina, Braulio'
'Iglesias-Arteaga, Mart\'in A'

_publ_contact_author
;
      'Braulio Rodr\'iguez-Molina'
      Instituto de Q\'imica,
      Universidad Aut\'onoma de M\'exico,
      Circuito Exterior,
      Cuidad Universitaria.
      04510 Ciudad de M\'exico
      M\'exico  
      
;
_publ_section_title
;
 Synthesis and Solid-State Dynamics of a Crystalline Steroid Molecular
 Rotor without the Alkyne Axle: Steroid Dimers Based on a
 1,4-Di(1,3-dioxan-2-yl)benzene Moiety.
;
_journal_issue 13
_journal_name_full 'The Journal of organic chemistry'
_journal_page_first 8501
_journal_page_last 8509
_journal_paper_doi 10.1021/acs.joc.0c00867
_journal_volume 85
_journal_year 2020
_chemical_absolute_configuration syn
_chemical_formula_moiety 'C54 H78 O8'
_chemical_formula_sum 'C54 H78 O8'
_chemical_formula_weight 855.16
_space_group_IT_number 4
_space_group_name_Hall 'P 2yb'
_space_group_name_H-M_alt 'P 1 21 1'
_symmetry_cell_setting monoclinic
_symmetry_Int_Tables_number 4
_symmetry_space_group_name_Hall 'P 2yb'
_symmetry_space_group_name_H-M 'P 1 21 1'
_atom_sites_solution_hydrogens geom
_cell_angle_alpha 90
_cell_angle_beta 100.716(4)
_cell_angle_gamma 90
_cell_formula_units_Z 2
_cell_length_a 13.7565(7)
_cell_length_b 10.3255(6)
_cell_length_c 16.8608(7)
_cell_measurement_reflns_used 6642
_cell_measurement_temperature 130(2)
_cell_measurement_theta_max 76.691
_cell_measurement_theta_min 3.788
_cell_volume 2353.2(2)
_computing_cell_refinement
;
        CrysAlisPro, Agilent Technologies,
        Version 1.171.36.32 (release 02-08-2013 CrysAlis171 .NET)
        (compiled Aug  2 2013,16:46:58)
;
_computing_data_collection
;
        CrysAlisPro, Agilent Technologies,
        Version 1.171.36.32 (release 02-08-2013 CrysAlis171 .NET)
        (compiled Aug  2 2013,16:46:58)
;
_computing_data_reduction
;
        CrysAlisPro, Agilent Technologies,
        Version 1.171.36.32 (release 02-08-2013 CrysAlis171 .NET)
        (compiled Aug  2 2013,16:46:58)
;
_computing_structure_refinement 'SHELXL-2016/6 (Sheldrick, 2016)'
_diffrn_ambient_temperature 130(2)
_diffrn_detector_area_resol_mean 10.4685
_diffrn_measured_fraction_theta_full 1
_diffrn_measured_fraction_theta_max 0.991
_diffrn_measurement_device_type 'Xcalibur, Atlas, Gemini'
_diffrn_measurement_method '\w scans'
_diffrn_orient_matrix_UB_11 -0.0088098
_diffrn_orient_matrix_UB_12 0.0045772
_diffrn_orient_matrix_UB_13 0.0897323
_diffrn_orient_matrix_UB_21 -0.1132334
_diffrn_orient_matrix_UB_22 -0.0123987
_diffrn_orient_matrix_UB_23 -0.0240278
_diffrn_orient_matrix_UB_31 0.0091508
_diffrn_orient_matrix_UB_32 -0.148628
_diffrn_orient_matrix_UB_33 0.0047356
_diffrn_radiation_monochromator graphite
_diffrn_radiation_type CuK\a
_diffrn_radiation_wavelength 1.54184
_diffrn_reflns_av_R_equivalents 0.1087
_diffrn_reflns_av_unetI/netI 0.153
_diffrn_reflns_Laue_measured_fraction_full 1
_diffrn_reflns_Laue_measured_fraction_max 0.991
_diffrn_reflns_limit_h_max 17
_diffrn_reflns_limit_h_min -17
_diffrn_reflns_limit_k_max 10
_diffrn_reflns_limit_k_min -12
_diffrn_reflns_limit_l_max 21
_diffrn_reflns_limit_l_min -21
_diffrn_reflns_number 45982
_diffrn_reflns_point_group_measured_fraction_full 0.948
_diffrn_reflns_point_group_measured_fraction_max 0.928
_diffrn_reflns_theta_full 67.684
_diffrn_reflns_theta_max 77.853
_diffrn_reflns_theta_min 3.817
_exptl_absorpt_coefficient_mu 0.624
_exptl_absorpt_correction_T_max 0.97
_exptl_absorpt_correction_T_min 0.858
_exptl_absorpt_correction_type analytical
_exptl_absorpt_process_details
;
        CrysAlisPro, Agilent Technologies,
        Version 1.171.36.32 (release 02-08-2013 CrysAlis171 .NET)
        (compiled Aug  2 2013,16:46:58)
Analytical numeric absorption correction using a multifaceted crystal
                        model based on expressions derived by R.C. Clark & J.S.
        (Clark, R. C. & Reid, J. S. (1995). Acta Cryst. A51, 887-897)
;
_exptl_crystal_colour colourless
_exptl_crystal_density_diffrn 1.207
_exptl_crystal_description needle
_exptl_crystal_F_000 932
_exptl_crystal_size_max 0.37
_exptl_crystal_size_mid 0.14
_exptl_crystal_size_min 0.06
_refine_diff_density_max 0.2
_refine_diff_density_min -0.263
_refine_diff_density_rms 0.056
_refine_ls_abs_structure_details
;
 Flack x determined using 2309 quotients [(I+)-(I-)]/[(I+)+(I-)]
 (Parsons, Flack and Wagner, Acta Cryst. B69 (2013) 249-259).
;
_refine_ls_abs_structure_Flack 0.13(18)
_refine_ls_extinction_method none
_refine_ls_goodness_of_fit_ref 1.04
_refine_ls_hydrogen_treatment constr
_refine_ls_matrix_type full
_refine_ls_number_parameters 567
_refine_ls_number_reflns 9330
_refine_ls_number_restraints 1
_refine_ls_restrained_S_all 1.04
_refine_ls_R_factor_all 0.0869
_refine_ls_R_factor_gt 0.0563
_refine_ls_shift/su_max 0
_refine_ls_shift/su_mean 0
_refine_ls_structure_factor_coef Fsqd
_refine_ls_weighting_details 'w=1/[\s^2^(Fo^2^)+(0.0518P)^2^+0.6031P] where P=(Fo^2^+2Fc^2^)/3'
_refine_ls_weighting_scheme calc
_refine_ls_wR_factor_gt 0.1199
_refine_ls_wR_factor_ref 0.1397
_reflns_Friedel_coverage 0.771
_reflns_Friedel_fraction_full 0.891
_reflns_Friedel_fraction_max 0.857
_reflns_number_gt 7010
_reflns_number_total 9330
_reflns_threshold_expression 'I > 2\s(I)'
_cod_data_source_file jo0c00867_si_002.cif
_cod_data_source_block shelx
_cod_depositor_comments 'Adding full bibliography for 4038495--4038496.cif.'
_cod_original_sg_symbol_H-M 'P 21'
_cod_database_code 4038496
_shelx_estimated_absorpt_t_min 0.802
_shelx_estimated_absorpt_t_max 0.964

loop_
_symmetry_equiv_pos_as_xyz
'x, y, z'
'-x, y+1/2, -z'

loop_
_atom_site_label
_atom_site_type_symbol
_atom_site_fract_x
_atom_site_fract_y
_atom_site_fract_z
_atom_site_U_iso_or_equiv
_atom_site_adp_type
_atom_site_occupancy
_atom_site_site_symmetry_order
_atom_site_calc_flag
_atom_site_refinement_flags_posn
_atom_site_refinement_flags_adp
_atom_site_refinement_flags_occupancy
_atom_site_disorder_assembly
_atom_site_disorder_group
C1 C 0.0162(3) 0.4748(5) 1.2328(2) 0.0300(10) Uani 1 1 d . . . . .
H1A H -0.049306 0.503167 1.203257 0.036 Uiso 1 1 calc R U . . .
H1B H 0.028167 0.386159 1.214365 0.036 Uiso 1 1 calc R U . . .
C2 C 0.0137(3) 0.4706(5) 1.3235(2) 0.0321(11) Uani 1 1 d . . . . .
H2A H -0.003952 0.557187 1.341702 0.039 Uiso 1 1 calc R U . . .
H2B H -0.037317 0.408283 1.333516 0.039 Uiso 1 1 calc R U . . .
C3 C 0.1134(4) 0.4306(5) 1.3707(2) 0.0297(10) Uani 1 1 d . . . . .
H3 H 0.128038 0.339753 1.356063 0.036 Uiso 1 1 calc R U . . .
C4 C 0.1947(3) 0.5195(5) 1.3538(2) 0.0308(11) Uani 1 1 d . . . . .
H4A H 0.259413 0.488509 1.383506 0.037 Uiso 1 1 calc R U . . .
H4B H 0.183701 0.607992 1.372999 0.037 Uiso 1 1 calc R U . . .
C5 C 0.1961(3) 0.5230(5) 1.2624(2) 0.0278(10) Uani 1 1 d . . . . .
H5 H 0.20625 0.431531 1.246325 0.033 Uiso 1 1 calc R U . . .
C6 C 0.2829(3) 0.5999(6) 1.2425(2) 0.0322(11) Uani 1 1 d . . . . .
H6A H 0.34492 0.571717 1.277908 0.039 Uiso 1 1 calc R U . . .
H6B H 0.273324 0.693182 1.252147 0.039 Uiso 1 1 calc R U . . .
C7 C 0.2904(3) 0.5781(5) 1.1537(2) 0.0304(10) Uani 1 1 d . . . . .
H7A H 0.345273 0.631192 1.140606 0.036 Uiso 1 1 calc R U . . .
H7B H 0.306094 0.485989 1.145712 0.036 Uiso 1 1 calc R U . . .
C8 C 0.1948(3) 0.6137(5) 1.0965(2) 0.0237(9) Uani 1 1 d . . . . .
H8 H 0.185434 0.709645 1.097862 0.028 Uiso 1 1 calc R U . . .
C9 C 0.1036(3) 0.5463(4) 1.1207(2) 0.0213(8) Uani 1 1 d . . . . .
H9 H 0.112518 0.451192 1.113404 0.026 Uiso 1 1 calc R U . . .
C10 C 0.0966(3) 0.5665(5) 1.2113(2) 0.0221(9) Uani 1 1 d . . . . .
C11 C 0.0089(3) 0.5849(5) 1.0617(2) 0.0261(10) Uani 1 1 d . . . . .
H11A H -0.00152 0.679373 1.065784 0.031 Uiso 1 1 calc R U . . .
H11B H -0.048361 0.540323 1.077342 0.031 Uiso 1 1 calc R U . . .
C12 C 0.0138(3) 0.5502(5) 0.9734(2) 0.0269(10) Uani 1 1 d . . . . .
H12A H 0.017812 0.455028 0.967898 0.032 Uiso 1 1 calc R U . . .
H12B H -0.047292 0.580297 0.937455 0.032 Uiso 1 1 calc R U . . .
C13 C 0.1039(3) 0.6133(5) 0.9477(2) 0.0225(9) Uani 1 1 d . . . . .
C14 C 0.1964(3) 0.5719(5) 1.0094(2) 0.0237(9) Uani 1 1 d . . . . .
H14 H 0.196306 0.475096 1.009649 0.028 Uiso 1 1 calc R U . . .
C15 C 0.2827(3) 0.6128(5) 0.9687(2) 0.0301(10) Uani 1 1 d . . . . .
H15A H 0.294618 0.707237 0.973446 0.036 Uiso 1 1 calc R U . . .
H15B H 0.344339 0.566321 0.992181 0.036 Uiso 1 1 calc R U . . .
C16 C 0.2457(3) 0.5728(5) 0.8804(2) 0.0245(9) Uani 1 1 d . . . . .
H16 H 0.277432 0.489848 0.868276 0.029 Uiso 1 1 calc R U . . .
C17 C 0.1314(3) 0.5558(4) 0.8696(2) 0.0226(9) Uani 1 1 d . . . . .
H17 H 0.116969 0.460799 0.868967 0.027 Uiso 1 1 calc R U . . .
C18 C 0.0933(4) 0.7604(5) 0.9420(3) 0.0297(10) Uani 1 1 d . . . . .
H18A H 0.02888 0.782511 0.909224 0.045 Uiso 1 1 calc R U . . .
H18B H 0.146122 0.796251 0.916798 0.045 Uiso 1 1 calc R U . . .
H18C H 0.098062 0.796754 0.99625 0.045 Uiso 1 1 calc R U . . .
C19 C 0.0708(3) 0.7076(5) 1.2274(3) 0.0299(10) Uani 1 1 d . . . . .
H19A H 0.002689 0.725816 1.20057 0.045 Uiso 1 1 calc R U . . .
H19B H 0.116185 0.76574 1.206267 0.045 Uiso 1 1 calc R U . . .
H19C H 0.077059 0.721148 1.28565 0.045 Uiso 1 1 calc R U . . .
C20 C 0.0837(3) 0.6112(5) 0.7871(2) 0.0243(9) Uani 1 1 d . . . . .
H20 H 0.081031 0.707784 0.790349 0.029 Uiso 1 1 calc R U . . .
C21 C -0.0177(3) 0.5593(5) 0.7528(2) 0.0316(11) Uani 1 1 d . . . . .
H21A H -0.013516 0.465909 0.743593 0.047 Uiso 1 1 calc R U . . .
H21B H -0.043455 0.602724 0.701463 0.047 Uiso 1 1 calc R U . . .
H21C H -0.062119 0.575504 0.790865 0.047 Uiso 1 1 calc R U . . .
C22 C 0.2341(3) 0.6518(5) 0.7457(2) 0.0241(9) Uani 1 1 d . . . . .
H22 H 0.216285 0.737339 0.719065 0.029 Uiso 1 1 calc R U . . .
C23 C 0.7559(3) 0.6658(5) 0.1215(2) 0.0277(9) Uani 1 1 d . . . . .
H23A H 0.778392 0.739649 0.157718 0.033 Uiso 1 1 calc R U . . .
H23B H 0.806402 0.596589 0.133356 0.033 Uiso 1 1 calc R U . . .
C24 C 0.7487(3) 0.7096(5) 0.0336(3) 0.0293(10) Uani 1 1 d . . . . .
H24A H 0.704153 0.785475 0.023231 0.035 Uiso 1 1 calc R U . . .
H24B H 0.814983 0.736565 0.024846 0.035 Uiso 1 1 calc R U . . .
C25 C 0.7099(3) 0.6026(5) -0.0250(3) 0.0306(10) Uani 1 1 d . . . . .
H25 H 0.759436 0.530823 -0.020304 0.037 Uiso 1 1 calc R U . . .
C26 C 0.6115(3) 0.5503(5) -0.0102(2) 0.0268(10) Uani 1 1 d . . . . .
H26A H 0.590474 0.476684 -0.046997 0.032 Uiso 1 1 calc R U . . .
H26B H 0.560417 0.618771 -0.021738 0.032 Uiso 1 1 calc R U . . .
C27 C 0.6211(3) 0.5053(5) 0.0780(2) 0.0243(9) Uani 1 1 d . . . . .
H27 H 0.673231 0.436521 0.086734 0.029 Uiso 1 1 calc R U . . .
C28 C 0.5262(3) 0.4427(5) 0.0941(2) 0.0257(9) Uani 1 1 d . . . . .
H28A H 0.507011 0.371413 0.055023 0.031 Uiso 1 1 calc R U . . .
H28B H 0.472394 0.507688 0.0855 0.031 Uiso 1 1 calc R U . . .
C29 C 0.5379(3) 0.3891(5) 0.1798(2) 0.0249(9) Uani 1 1 d . . . . .
H29A H 0.583166 0.313745 0.185295 0.03 Uiso 1 1 calc R U . . .
H29B H 0.472729 0.358352 0.189077 0.03 Uiso 1 1 calc R U . . .
C30 C 0.5785(3) 0.4898(5) 0.2442(2) 0.0227(9) Uani 1 1 d . . . . .
H30 H 0.527902 0.559376 0.244177 0.027 Uiso 1 1 calc R U . . .
C31 C 0.6751(3) 0.5514(4) 0.2253(2) 0.0221(9) Uani 1 1 d . . . . .
H31 H 0.721746 0.477812 0.222988 0.026 Uiso 1 1 calc R U . . .
C32 C 0.6573(3) 0.6149(4) 0.1398(2) 0.0228(9) Uani 1 1 d . . . . .
C33 C 0.7267(3) 0.6413(5) 0.2929(2) 0.0280(10) Uani 1 1 d . . . . .
H33A H 0.791545 0.668054 0.280862 0.034 Uiso 1 1 calc R U . . .
H33B H 0.686174 0.72023 0.293948 0.034 Uiso 1 1 calc R U . . .
C34 C 0.7431(3) 0.5771(5) 0.3766(2) 0.0279(10) Uani 1 1 d . . . . .
H34A H 0.791173 0.505362 0.378355 0.033 Uiso 1 1 calc R U . . .
H34B H 0.771234 0.641339 0.418191 0.033 Uiso 1 1 calc R U . . .
C35 C 0.6461(3) 0.5243(4) 0.3957(2) 0.0233(9) Uani 1 1 d . . . . .
C36 C 0.6025(3) 0.4289(4) 0.3282(2) 0.0220(9) Uani 1 1 d . . . . .
H36 H 0.655973 0.364224 0.32569 0.026 Uiso 1 1 calc R U . . .
C37 C 0.5218(3) 0.3548(5) 0.3624(2) 0.0245(9) Uani 1 1 d . . . . .
H37A H 0.457599 0.400641 0.349729 0.029 Uiso 1 1 calc R U . . .
H37B H 0.513459 0.266013 0.340056 0.029 Uiso 1 1 calc R U . . .
C38 C 0.5607(3) 0.3516(5) 0.4541(2) 0.0249(9) Uani 1 1 d . . . . .
H38 H 0.573774 0.26033 0.47293 0.03 Uiso 1 1 calc R U . . .
C39 C 0.6584(3) 0.4306(5) 0.4680(2) 0.0230(9) Uani 1 1 d . . . . .
H39 H 0.712206 0.368737 0.461149 0.028 Uiso 1 1 calc R U . . .
C40 C 0.5756(3) 0.6356(4) 0.4051(2) 0.0248(9) Uani 1 1 d . . . . .
H40A H 0.604483 0.688781 0.451684 0.037 Uiso 1 1 calc R U . . .
H40B H 0.512143 0.600192 0.413473 0.037 Uiso 1 1 calc R U . . .
H40C H 0.564936 0.689014 0.356221 0.037 Uiso 1 1 calc R U . . .
C41 C 0.5831(3) 0.7284(4) 0.1340(2) 0.0267(9) Uani 1 1 d . . . . .
H41A H 0.608044 0.79326 0.175281 0.04 Uiso 1 1 calc R U . . .
H41B H 0.519007 0.695929 0.142767 0.04 Uiso 1 1 calc R U . . .
H41C H 0.575229 0.768102 0.080417 0.04 Uiso 1 1 calc R U . . .
C42 C 0.6871(3) 0.4876(5) 0.5533(2) 0.0248(9) Uani 1 1 d . . . . .
H42 H 0.727315 0.567063 0.549046 0.03 Uiso 1 1 calc R U . . .
C43 C 0.7518(4) 0.3946(5) 0.6111(3) 0.0349(12) Uani 1 1 d . . . . .
H43A H 0.719763 0.309586 0.608953 0.052 Uiso 1 1 calc R U . . .
H43B H 0.760739 0.42874 0.66621 0.052 Uiso 1 1 calc R U . . .
H43C H 0.816512 0.385882 0.595167 0.052 Uiso 1 1 calc R U . . .
C44 C 0.5267(3) 0.4299(5) 0.5758(2) 0.0234(9) Uani 1 1 d . . . . .
H44 H 0.554385 0.347029 0.601201 0.028 Uiso 1 1 calc R U . . .
C45 C 0.3093(3) 0.5880(4) 0.7035(2) 0.0216(8) Uani 1 1 d . . . . .
C46 C 0.2867(3) 0.5735(5) 0.6196(2) 0.0257(9) Uani 1 1 d . . . . .
H46 H 0.223854 0.600216 0.590822 0.031 Uiso 1 1 calc R U . . .
C47 C 0.3553(3) 0.5202(5) 0.5781(2) 0.0257(9) Uani 1 1 d . . . . .
H47 H 0.338939 0.51044 0.521101 0.031 Uiso 1 1 calc R U . . .
C48 C 0.4477(3) 0.4811(4) 0.6192(2) 0.0230(9) Uani 1 1 d . . . . .
C49 C 0.4692(3) 0.4913(5) 0.7031(2) 0.0244(9) Uani 1 1 d . . . . .
H49 H 0.530843 0.460837 0.732124 0.029 Uiso 1 1 calc R U . . .
C50 C 0.4006(3) 0.5460(4) 0.7448(2) 0.0239(9) Uani 1 1 d . . . . .
H50 H 0.416591 0.554528 0.801813 0.029 Uiso 1 1 calc R U . . .
C51 C 0.0720(5) 0.3365(6) 1.4890(3) 0.0445(14) Uani 1 1 d . . . . .
C52 C 0.0641(5) 0.3628(7) 1.5748(3) 0.0503(16) Uani 1 1 d . . . . .
H52A H 0.130608 0.368848 1.607846 0.075 Uiso 1 1 calc R U . . .
H52B H 0.02774 0.29224 1.594975 0.075 Uiso 1 1 calc R U . . .
H52C H 0.02893 0.444646 1.577926 0.075 Uiso 1 1 calc R U . . .
C53 C 0.7158(3) 0.5888(5) -0.1660(3) 0.0311(10) Uani 1 1 d . . . . .
C54 C 0.7059(3) 0.6682(5) -0.2421(2) 0.0314(10) Uani 1 1 d . . . . .
H54A H 0.675498 0.751809 -0.233924 0.047 Uiso 1 1 calc R U . . .
H54B H 0.664206 0.621878 -0.286583 0.047 Uiso 1 1 calc R U . . .
H54C H 0.771514 0.682553 -0.255209 0.047 Uiso 1 1 calc R U . . .
O1 O 0.1123(2) 0.4373(4) 1.45678(18) 0.0329(8) Uani 1 1 d . . . . .
O2 O 0.0470(4) 0.2386(5) 1.4529(2) 0.0726(16) Uani 1 1 d . . . . .
O3 O 0.2696(2) 0.6750(3) 0.82924(16) 0.0259(7) Uani 1 1 d . . . . .
O4 O 0.1485(2) 0.5737(3) 0.73253(16) 0.0245(6) Uani 1 1 d . . . . .
O5 O 0.6984(3) 0.6616(4) -0.10479(18) 0.0329(8) Uani 1 1 d . . . . .
O6 O 0.7364(4) 0.4758(4) -0.1606(2) 0.0585(12) Uani 1 1 d . . . . .
O7 O 0.4875(2) 0.4101(3) 0.49392(17) 0.0244(7) Uani 1 1 d . . . . .
O8 O 0.6016(2) 0.5269(3) 0.58532(16) 0.0225(6) Uani 1 1 d . . . . .

loop_
_atom_site_aniso_label
_atom_site_aniso_U_11
_atom_site_aniso_U_22
_atom_site_aniso_U_33
_atom_site_aniso_U_23
_atom_site_aniso_U_13
_atom_site_aniso_U_12
C1 0.029(2) 0.044(3) 0.0180(19) 0.0005(18) 0.0060(16) -0.008(2)
C2 0.033(2) 0.043(3) 0.021(2) 0.0001(19) 0.0083(17) -0.011(2)
C3 0.041(3) 0.034(3) 0.0147(18) 0.0005(18) 0.0087(17) -0.001(2)
C4 0.031(2) 0.043(3) 0.0178(18) 0.0013(19) 0.0028(16) -0.001(2)
C5 0.030(2) 0.036(3) 0.0174(18) -0.0004(18) 0.0059(16) 0.0042(19)
C6 0.023(2) 0.053(3) 0.0201(19) 0.002(2) 0.0022(16) -0.001(2)
C7 0.023(2) 0.049(3) 0.0193(19) 0.003(2) 0.0024(15) 0.001(2)
C8 0.024(2) 0.029(3) 0.0194(18) 0.0008(17) 0.0064(15) -0.0012(17)
C9 0.0222(19) 0.025(2) 0.0172(17) 0.0000(16) 0.0049(14) -0.0004(17)
C10 0.0237(19) 0.028(3) 0.0154(17) -0.0014(16) 0.0062(14) 0.0007(17)
C11 0.024(2) 0.039(3) 0.0192(18) 0.0018(18) 0.0121(15) 0.0037(19)
C12 0.024(2) 0.042(3) 0.0141(17) 0.0002(17) 0.0009(14) -0.0022(19)
C13 0.0204(19) 0.028(3) 0.0197(18) 0.0003(16) 0.0048(14) 0.0020(16)
C14 0.0216(19) 0.030(3) 0.0192(18) -0.0003(17) 0.0043(14) 0.0000(18)
C15 0.026(2) 0.045(3) 0.0208(19) -0.0016(19) 0.0070(16) 0.003(2)
C16 0.026(2) 0.027(3) 0.0225(19) -0.0007(17) 0.0087(15) 0.0031(18)
C17 0.025(2) 0.023(2) 0.0211(18) 0.0024(16) 0.0056(15) -0.0001(17)
C18 0.038(2) 0.029(3) 0.023(2) 0.0004(18) 0.0095(18) 0.008(2)
C19 0.034(2) 0.035(3) 0.023(2) -0.0014(18) 0.0100(17) 0.005(2)
C20 0.026(2) 0.028(3) 0.0200(18) 0.0016(16) 0.0087(15) 0.0031(18)
C21 0.026(2) 0.049(3) 0.0204(19) 0.004(2) 0.0060(16) 0.001(2)
C22 0.030(2) 0.026(3) 0.0191(18) -0.0004(17) 0.0105(16) -0.0029(18)
C23 0.028(2) 0.036(3) 0.0196(18) 0.0044(18) 0.0058(15) -0.0031(19)
C24 0.031(2) 0.036(3) 0.023(2) 0.0031(18) 0.0100(17) -0.002(2)
C25 0.037(2) 0.034(3) 0.023(2) 0.0036(18) 0.0129(18) 0.006(2)
C26 0.035(2) 0.029(3) 0.0168(18) -0.0013(17) 0.0059(16) 0.0009(19)
C27 0.027(2) 0.030(3) 0.0172(18) 0.0028(17) 0.0065(15) 0.0066(18)
C28 0.026(2) 0.032(3) 0.0196(18) -0.0006(17) 0.0042(15) -0.0030(18)
C29 0.025(2) 0.030(3) 0.0212(19) 0.0024(17) 0.0075(15) -0.0002(18)
C30 0.0214(19) 0.026(2) 0.0221(18) -0.0022(17) 0.0075(15) 0.0002(17)
C31 0.0227(19) 0.026(3) 0.0193(17) 0.0019(16) 0.0074(14) 0.0019(17)
C32 0.0238(19) 0.025(3) 0.0206(18) 0.0037(16) 0.0073(15) 0.0025(17)
C33 0.030(2) 0.036(3) 0.0201(19) 0.0018(18) 0.0089(16) -0.0068(19)
C34 0.028(2) 0.038(3) 0.0178(18) -0.0010(18) 0.0051(15) -0.007(2)
C35 0.026(2) 0.028(3) 0.0163(17) 0.0005(17) 0.0040(15) -0.0005(17)
C36 0.024(2) 0.023(2) 0.0210(18) 0.0023(17) 0.0100(15) 0.0020(17)
C37 0.028(2) 0.025(2) 0.0234(19) 0.0000(17) 0.0111(16) -0.0007(18)
C38 0.032(2) 0.025(2) 0.0200(19) -0.0004(17) 0.0093(16) 0.0040(18)
C39 0.024(2) 0.028(3) 0.0176(18) -0.0024(17) 0.0055(15) 0.0030(17)
C40 0.032(2) 0.023(3) 0.0202(18) -0.0004(16) 0.0064(16) -0.0011(18)
C41 0.031(2) 0.028(3) 0.022(2) -0.0003(17) 0.0079(17) 0.0013(19)
C42 0.024(2) 0.034(3) 0.0170(18) 0.0028(18) 0.0059(15) 0.0033(19)
C43 0.035(3) 0.049(3) 0.021(2) 0.003(2) 0.0037(17) 0.012(2)
C44 0.028(2) 0.024(2) 0.0195(18) 0.0001(17) 0.0077(16) -0.0009(18)
C45 0.028(2) 0.020(2) 0.0196(18) -0.0004(16) 0.0124(15) -0.0039(17)
C46 0.027(2) 0.029(3) 0.0210(19) 0.0032(18) 0.0062(16) -0.0009(18)
C47 0.030(2) 0.030(3) 0.0176(17) -0.0018(17) 0.0058(16) -0.0044(18)
C48 0.029(2) 0.022(2) 0.0212(19) -0.0020(16) 0.0123(16) -0.0040(17)
C49 0.027(2) 0.026(3) 0.0210(19) 0.0018(17) 0.0077(15) -0.0017(18)
C50 0.031(2) 0.027(3) 0.0154(17) 0.0019(16) 0.0081(15) -0.0034(18)
C51 0.059(4) 0.049(4) 0.024(2) 0.005(2) 0.007(2) -0.008(3)
C52 0.062(4) 0.065(4) 0.025(2) 0.007(3) 0.013(2) -0.017(3)
C53 0.033(2) 0.036(3) 0.026(2) -0.001(2) 0.0084(17) -0.001(2)
C54 0.037(2) 0.039(3) 0.0206(19) -0.0030(19) 0.0110(17) -0.004(2)
O1 0.0436(19) 0.039(2) 0.0177(14) -0.0003(13) 0.0086(13) -0.0086(16)
O2 0.131(5) 0.054(3) 0.036(2) -0.002(2) 0.022(2) -0.038(3)
O3 0.0305(16) 0.0304(18) 0.0186(13) -0.0027(12) 0.0097(11) -0.0057(13)
O4 0.0262(14) 0.0298(18) 0.0194(13) -0.0025(12) 0.0090(11) -0.0043(13)
O5 0.0449(19) 0.035(2) 0.0220(14) 0.0050(14) 0.0150(13) 0.0066(16)
O6 0.104(4) 0.041(3) 0.0324(19) -0.0009(17) 0.018(2) 0.019(2)
O7 0.0299(16) 0.0273(18) 0.0184(13) -0.0033(12) 0.0107(11) -0.0024(13)
O8 0.0253(14) 0.0252(18) 0.0185(12) -0.0010(11) 0.0079(10) -0.0006(12)

loop_
_atom_type_symbol
_atom_type_description
_atom_type_scat_dispersion_real
_atom_type_scat_dispersion_imag
_atom_type_scat_source
C C 0.0181 0.0091 'International Tables Vol C Tables 4.2.6.8 and 6.1.1.4'
H H 0 0 'International Tables Vol C Tables 4.2.6.8 and 6.1.1.4'
O O 0.0492 0.0322 'International Tables Vol C Tables 4.2.6.8 and 6.1.1.4'

loop_
_exptl_crystal_face_index_h
_exptl_crystal_face_index_k
_exptl_crystal_face_index_l
_exptl_crystal_face_perp_dist
-8 1 6 0.0784
9 0 -3 0.0355
-9 0 3 0.0354
9 0 1 0.0277
-9 -1 -1 0.0277
-8 0 -4 0.0401
6 0 7 0.051
1 0 11 0.0616
-1 0 -11 0.0632
-2 0 11 0.0678
8 0 -6 0.0523
-1 7 0 0.1815
9 0 1 0.0292
-9 0 -1 0.0277
8 0 4 0.0385
-3 1 -9 0.0791
1 -7 0 0.1908
2 0 -11 0.0662

loop_
_geom_angle_atom_site_label_1
_geom_angle_atom_site_label_2
_geom_angle_atom_site_label_3
_geom_angle
_geom_angle_site_symmetry_1
_geom_angle_site_symmetry_3
_geom_angle_publ_flag
C2 C1 C10 113.6(4) . . ?
C2 C1 H1A 108.9 . . ?
C10 C1 H1A 108.9 . . ?
C2 C1 H1B 108.9 . . ?
C10 C1 H1B 108.9 . . ?
H1A C1 H1B 107.7 . . ?
C3 C2 C1 110.3(4) . . ?
C3 C2 H2A 109.6 . . ?
C1 C2 H2A 109.6 . . ?
C3 C2 H2B 109.6 . . ?
C1 C2 H2B 109.6 . . ?
H2A C2 H2B 108.1 . . ?
O1 C3 C2 109.7(4) . . ?
O1 C3 C4 107.6(4) . . ?
C2 C3 C4 111.4(4) . . ?
O1 C3 H3 109.4 . . ?
C2 C3 H3 109.4 . . ?
C4 C3 H3 109.4 . . ?
C3 C4 C5 110.4(4) . . ?
C3 C4 H4A 109.6 . . ?
C5 C4 H4A 109.6 . . ?
C3 C4 H4B 109.6 . . ?
C5 C4 H4B 109.6 . . ?
H4A C4 H4B 108.1 . . ?
C6 C5 C10 112.1(4) . . ?
C6 C5 C4 112.8(4) . . ?
C10 C5 C4 113.0(3) . . ?
C6 C5 H5 106.1 . . ?
C10 C5 H5 106.1 . . ?
C4 C5 H5 106.1 . . ?
C5 C6 C7 109.7(4) . . ?
C5 C6 H6A 109.7 . . ?
C7 C6 H6A 109.7 . . ?
C5 C6 H6B 109.7 . . ?
C7 C6 H6B 109.7 . . ?
H6A C6 H6B 108.2 . . ?
C8 C7 C6 112.0(4) . . ?
C8 C7 H7A 109.2 . . ?
C6 C7 H7A 109.2 . . ?
C8 C7 H7B 109.2 . . ?
C6 C7 H7B 109.2 . . ?
H7A C7 H7B 107.9 . . ?
C7 C8 C14 111.9(3) . . ?
C7 C8 C9 111.7(3) . . ?
C14 C8 C9 106.3(3) . . ?
C7 C8 H8 108.9 . . ?
C14 C8 H8 108.9 . . ?
C9 C8 H8 108.9 . . ?
C11 C9 C8 110.0(3) . . ?
C11 C9 C10 113.5(3) . . ?
C8 C9 C10 113.4(3) . . ?
C11 C9 H9 106.5 . . ?
C8 C9 H9 106.5 . . ?
C10 C9 H9 106.5 . . ?
C19 C10 C5 112.8(4) . . ?
C19 C10 C1 109.8(4) . . ?
C5 C10 C1 106.8(4) . . ?
C19 C10 C9 111.0(4) . . ?
C5 C10 C9 107.4(3) . . ?
C1 C10 C9 108.9(3) . . ?
C9 C11 C12 112.4(3) . . ?
C9 C11 H11A 109.1 . . ?
C12 C11 H11A 109.1 . . ?
C9 C11 H11B 109.1 . . ?
C12 C11 H11B 109.1 . . ?
H11A C11 H11B 107.9 . . ?
C13 C12 C11 110.9(3) . . ?
C13 C12 H12A 109.5 . . ?
C11 C12 H12A 109.5 . . ?
C13 C12 H12B 109.5 . . ?
C11 C12 H12B 109.5 . . ?
H12A C12 H12B 108.1 . . ?
C18 C13 C12 111.6(4) . . ?
C18 C13 C14 112.0(4) . . ?
C12 C13 C14 107.5(3) . . ?
C18 C13 C17 111.2(4) . . ?
C12 C13 C17 114.5(4) . . ?
C14 C13 C17 99.5(3) . . ?
C8 C14 C15 120.0(4) . . ?
C8 C14 C13 114.2(3) . . ?
C15 C14 C13 103.3(3) . . ?
C8 C14 H14 106.1 . . ?
C15 C14 H14 106.1 . . ?
C13 C14 H14 106.1 . . ?
C16 C15 C14 102.4(3) . . ?
C16 C15 H15A 111.3 . . ?
C14 C15 H15A 111.3 . . ?
C16 C15 H15B 111.3 . . ?
C14 C15 H15B 111.3 . . ?
H15A C15 H15B 109.2 . . ?
O3 C16 C15 108.2(4) . . ?
O3 C16 C17 110.5(3) . . ?
C15 C16 C17 106.8(3) . . ?
O3 C16 H16 110.4 . . ?
C15 C16 H16 110.4 . . ?
C17 C16 H16 110.4 . . ?
C20 C17 C13 119.7(4) . . ?
C20 C17 C16 108.4(3) . . ?
C13 C17 C16 104.9(3) . . ?
C20 C17 H17 107.8 . . ?
C13 C17 H17 107.8 . . ?
C16 C17 H17 107.8 . . ?
C13 C18 H18A 109.5 . . ?
C13 C18 H18B 109.5 . . ?
H18A C18 H18B 109.5 . . ?
C13 C18 H18C 109.5 . . ?
H18A C18 H18C 109.5 . . ?
H18B C18 H18C 109.5 . . ?
C10 C19 H19A 109.5 . . ?
C10 C19 H19B 109.5 . . ?
H19A C19 H19B 109.5 . . ?
C10 C19 H19C 109.5 . . ?
H19A C19 H19C 109.5 . . ?
H19B C19 H19C 109.5 . . ?
O4 C20 C21 107.3(3) . . ?
O4 C20 C17 105.5(3) . . ?
C21 C20 C17 115.1(4) . . ?
O4 C20 H20 109.6 . . ?
C21 C20 H20 109.6 . . ?
C17 C20 H20 109.6 . . ?
C20 C21 H21A 109.5 . . ?
C20 C21 H21B 109.5 . . ?
H21A C21 H21B 109.5 . . ?
C20 C21 H21C 109.5 . . ?
H21A C21 H21C 109.5 . . ?
H21B C21 H21C 109.5 . . ?
O4 C22 O3 112.0(3) . . ?
O4 C22 C45 107.5(4) . . ?
O3 C22 C45 113.7(4) . . ?
O4 C22 H22 107.8 . . ?
O3 C22 H22 107.8 . . ?
C45 C22 H22 107.8 . . ?
C24 C23 C32 113.1(4) . . ?
C24 C23 H23A 109 . . ?
C32 C23 H23A 109 . . ?
C24 C23 H23B 109 . . ?
C32 C23 H23B 109 . . ?
H23A C23 H23B 107.8 . . ?
C25 C24 C23 111.5(4) . . ?
C25 C24 H24A 109.3 . . ?
C23 C24 H24A 109.3 . . ?
C25 C24 H24B 109.3 . . ?
C23 C24 H24B 109.3 . . ?
H24A C24 H24B 108 . . ?
O5 C25 C24 105.2(4) . . ?
O5 C25 C26 110.6(4) . . ?
C24 C25 C26 111.7(4) . . ?
O5 C25 H25 109.7 . . ?
C24 C25 H25 109.7 . . ?
C26 C25 H25 109.7 . . ?
C25 C26 C27 110.2(3) . . ?
C25 C26 H26A 109.6 . . ?
C27 C26 H26A 109.6 . . ?
C25 C26 H26B 109.6 . . ?
C27 C26 H26B 109.6 . . ?
H26A C26 H26B 108.1 . . ?
C28 C27 C26 112.1(3) . . ?
C28 C27 C32 111.6(3) . . ?
C26 C27 C32 112.7(4) . . ?
C28 C27 H27 106.7 . . ?
C26 C27 H27 106.7 . . ?
C32 C27 H27 106.7 . . ?
C27 C28 C29 112.3(3) . . ?
C27 C28 H28A 109.2 . . ?
C29 C28 H28A 109.2 . . ?
C27 C28 H28B 109.2 . . ?
C29 C28 H28B 109.2 . . ?
H28A C28 H28B 107.9 . . ?
C28 C29 C30 112.6(4) . . ?
C28 C29 H29A 109.1 . . ?
C30 C29 H29A 109.1 . . ?
C28 C29 H29B 109.1 . . ?
C30 C29 H29B 109.1 . . ?
H29A C29 H29B 107.8 . . ?
C36 C30 C29 111.4(4) . . ?
C36 C30 C31 108.1(3) . . ?
C29 C30 C31 110.1(3) . . ?
C36 C30 H30 109 . . ?
C29 C30 H30 109 . . ?
C31 C30 H30 109 . . ?
C33 C31 C30 112.8(3) . . ?
C33 C31 C32 113.7(4) . . ?
C30 C31 C32 111.6(3) . . ?
C33 C31 H31 106 . . ?
C30 C31 H31 106 . . ?
C32 C31 H31 106 . . ?
C23 C32 C41 109.0(4) . . ?
C23 C32 C27 107.4(3) . . ?
C41 C32 C27 112.6(3) . . ?
C23 C32 C31 109.6(3) . . ?
C41 C32 C31 111.4(3) . . ?
C27 C32 C31 106.7(4) . . ?
C34 C33 C31 112.9(4) . . ?
C34 C33 H33A 109 . . ?
C31 C33 H33A 109 . . ?
C34 C33 H33B 109 . . ?
C31 C33 H33B 109 . . ?
H33A C33 H33B 107.8 . . ?
C35 C34 C33 111.2(3) . . ?
C35 C34 H34A 109.4 . . ?
C33 C34 H34A 109.4 . . ?
C35 C34 H34B 109.4 . . ?
C33 C34 H34B 109.4 . . ?
H34A C34 H34B 108 . . ?
C34 C35 C40 110.4(4) . . ?
C34 C35 C36 107.9(3) . . ?
C40 C35 C36 113.0(3) . . ?
C34 C35 C39 114.7(3) . . ?
C40 C35 C39 111.6(3) . . ?
C36 C35 C39 98.8(3) . . ?
C30 C36 C35 114.1(4) . . ?
C30 C36 C37 120.2(4) . . ?
C35 C36 C37 104.4(3) . . ?
C30 C36 H36 105.7 . . ?
C35 C36 H36 105.7 . . ?
C37 C36 H36 105.7 . . ?
C38 C37 C36 104.3(3) . . ?
C38 C37 H37A 110.9 . . ?
C36 C37 H37A 110.9 . . ?
C38 C37 H37B 110.9 . . ?
C36 C37 H37B 110.9 . . ?
H37A C37 H37B 108.9 . . ?
O7 C38 C37 108.4(3) . . ?
O7 C38 C39 111.7(4) . . ?
C37 C38 C39 105.6(3) . . ?
O7 C38 H38 110.3 . . ?
C37 C38 H38 110.3 . . ?
C39 C38 H38 110.3 . . ?
C42 C39 C35 118.1(4) . . ?
C42 C39 C38 114.0(3) . . ?
C35 C39 C38 104.2(3) . . ?
C42 C39 H39 106.6 . . ?
C35 C39 H39 106.6 . . ?
C38 C39 H39 106.6 . . ?
C35 C40 H40A 109.5 . . ?
C35 C40 H40B 109.5 . . ?
H40A C40 H40B 109.5 . . ?
C35 C40 H40C 109.5 . . ?
H40A C40 H40C 109.5 . . ?
H40B C40 H40C 109.5 . . ?
C32 C41 H41A 109.5 . . ?
C32 C41 H41B 109.5 . . ?
H41A C41 H41B 109.5 . . ?
C32 C41 H41C 109.5 . . ?
H41A C41 H41C 109.5 . . ?
H41B C41 H41C 109.5 . . ?
O8 C42 C43 110.9(3) . . ?
O8 C42 C39 111.9(3) . . ?
C43 C42 C39 112.0(4) . . ?
O8 C42 H42 107.2 . . ?
C43 C42 H42 107.2 . . ?
C39 C42 H42 107.2 . . ?
C42 C43 H43A 109.5 . . ?
C42 C43 H43B 109.5 . . ?
H43A C43 H43B 109.5 . . ?
C42 C43 H43C 109.5 . . ?
H43A C43 H43C 109.5 . . ?
H43B C43 H43C 109.5 . . ?
O7 C44 O8 110.5(3) . . ?
O7 C44 C48 110.3(3) . . ?
O8 C44 C48 105.6(3) . . ?
O7 C44 H44 110.1 . . ?
O8 C44 H44 110.1 . . ?
C48 C44 H44 110.1 . . ?
C50 C45 C46 118.9(4) . . ?
C50 C45 C22 122.4(4) . . ?
C46 C45 C22 118.7(4) . . ?
C47 C46 C45 120.5(4) . . ?
C47 C46 H46 119.7 . . ?
C45 C46 H46 119.7 . . ?
C48 C47 C46 120.5(4) . . ?
C48 C47 H47 119.7 . . ?
C46 C47 H47 119.7 . . ?
C47 C48 C49 119.1(4) . . ?
C47 C48 C44 122.2(4) . . ?
C49 C48 C44 118.7(4) . . ?
C50 C49 C48 120.3(4) . . ?
C50 C49 H49 119.8 . . ?
C48 C49 H49 119.8 . . ?
C45 C50 C49 120.5(4) . . ?
C45 C50 H50 119.7 . . ?
C49 C50 H50 119.7 . . ?
O2 C51 O1 123.5(5) . . ?
O2 C51 C52 125.4(5) . . ?
O1 C51 C52 111.1(5) . . ?
C51 C52 H52A 109.5 . . ?
C51 C52 H52B 109.5 . . ?
H52A C52 H52B 109.5 . . ?
C51 C52 H52C 109.5 . . ?
H52A C52 H52C 109.5 . . ?
H52B C52 H52C 109.5 . . ?
O6 C53 O5 124.2(4) . . ?
O6 C53 C54 125.2(4) . . ?
O5 C53 C54 110.6(4) . . ?
C53 C54 H54A 109.5 . . ?
C53 C54 H54B 109.5 . . ?
H54A C54 H54B 109.5 . . ?
C53 C54 H54C 109.5 . . ?
H54A C54 H54C 109.5 . . ?
H54B C54 H54C 109.5 . . ?
C51 O1 C3 116.6(4) . . ?
C22 O3 C16 113.3(3) . . ?
C22 O4 C20 110.0(3) . . ?
C53 O5 C25 118.3(4) . . ?
C44 O7 C38 110.2(3) . . ?
C44 O8 C42 112.5(3) . . ?

loop_
_geom_bond_atom_site_label_1
_geom_bond_atom_site_label_2
_geom_bond_distance
_geom_bond_site_symmetry_2
_geom_bond_publ_flag
C1 C2 1.536(5) . ?
C1 C10 1.550(6) . ?
C1 H1A 0.99 . ?
C1 H1B 0.99 . ?
C2 C3 1.509(6) . ?
C2 H2A 0.99 . ?
C2 H2B 0.99 . ?
C3 O1 1.455(5) . ?
C3 C4 1.515(6) . ?
C3 H3 1 . ?
C4 C5 1.545(5) . ?
C4 H4A 0.99 . ?
C4 H4B 0.99 . ?
C5 C6 1.522(6) . ?
C5 C10 1.543(6) . ?
C5 H5 1 . ?
C6 C7 1.536(5) . ?
C6 H6A 0.99 . ?
C6 H6B 0.99 . ?
C7 C8 1.524(5) . ?
C7 H7A 0.99 . ?
C7 H7B 0.99 . ?
C8 C14 1.535(5) . ?
C8 C9 1.554(5) . ?
C8 H8 1 . ?
C9 C11 1.537(5) . ?
C9 C10 1.561(5) . ?
C9 H9 1 . ?
C10 C19 1.536(6) . ?
C11 C12 1.546(5) . ?
C11 H11A 0.99 . ?
C11 H11B 0.99 . ?
C12 C13 1.532(6) . ?
C12 H12A 0.99 . ?
C12 H12B 0.99 . ?
C13 C18 1.527(7) . ?
C13 C14 1.546(5) . ?
C13 C17 1.553(5) . ?
C14 C15 1.538(5) . ?
C14 H14 1 . ?
C15 C16 1.537(5) . ?
C15 H15A 0.99 . ?
C15 H15B 0.99 . ?
C16 O3 1.439(5) . ?
C16 C17 1.559(5) . ?
C16 H16 1 . ?
C17 C20 1.535(5) . ?
C17 H17 1 . ?
C18 H18A 0.98 . ?
C18 H18B 0.98 . ?
C18 H18C 0.98 . ?
C19 H19A 0.98 . ?
C19 H19B 0.98 . ?
C19 H19C 0.98 . ?
C20 O4 1.448(5) . ?
C20 C21 1.506(6) . ?
C20 H20 1 . ?
C21 H21A 0.98 . ?
C21 H21B 0.98 . ?
C21 H21C 0.98 . ?
C22 O4 1.411(5) . ?
C22 O3 1.423(5) . ?
C22 C45 1.511(5) . ?
C22 H22 1 . ?
C23 C24 1.535(5) . ?
C23 C32 1.538(6) . ?
C23 H23A 0.99 . ?
C23 H23B 0.99 . ?
C24 C25 1.512(7) . ?
C24 H24A 0.99 . ?
C24 H24B 0.99 . ?
C25 O5 1.458(5) . ?
C25 C26 1.521(6) . ?
C25 H25 1 . ?
C26 C27 1.541(5) . ?
C26 H26A 0.99 . ?
C26 H26B 0.99 . ?
C27 C28 1.526(6) . ?
C27 C32 1.556(6) . ?
C27 H27 1 . ?
C28 C29 1.528(5) . ?
C28 H28A 0.99 . ?
C28 H28B 0.99 . ?
C29 C30 1.532(6) . ?
C29 H29A 0.99 . ?
C29 H29B 0.99 . ?
C30 C36 1.529(5) . ?
C30 C31 1.559(5) . ?
C30 H30 1 . ?
C31 C33 1.538(6) . ?
C31 C32 1.561(5) . ?
C31 H31 1 . ?
C32 C41 1.546(6) . ?
C33 C34 1.538(6) . ?
C33 H33A 0.99 . ?
C33 H33B 0.99 . ?
C34 C35 1.530(6) . ?
C34 H34A 0.99 . ?
C34 H34B 0.99 . ?
C35 C40 1.530(6) . ?
C35 C36 1.540(6) . ?
C35 C39 1.541(6) . ?
C36 C37 1.546(5) . ?
C36 H36 1 . ?
C37 C38 1.539(5) . ?
C37 H37A 0.99 . ?
C37 H37B 0.99 . ?
C38 O7 1.443(5) . ?
C38 C39 1.553(6) . ?
C38 H38 1 . ?
C39 C42 1.536(5) . ?
C39 H39 1 . ?
C40 H40A 0.98 . ?
C40 H40B 0.98 . ?
C40 H40C 0.98 . ?
C41 H41A 0.98 . ?
C41 H41B 0.98 . ?
C41 H41C 0.98 . ?
C42 O8 1.442(5) . ?
C42 C43 1.530(6) . ?
C42 H42 1 . ?
C43 H43A 0.98 . ?
C43 H43B 0.98 . ?
C43 H43C 0.98 . ?
C44 O7 1.401(5) . ?
C44 O8 1.425(5) . ?
C44 C48 1.513(5) . ?
C44 H44 1 . ?
C45 C50 1.388(6) . ?
C45 C46 1.398(5) . ?
C46 C47 1.390(6) . ?
C46 H46 0.95 . ?
C47 C48 1.389(6) . ?
C47 H47 0.95 . ?
C48 C49 1.396(5) . ?
C49 C50 1.396(6) . ?
C49 H49 0.95 . ?
C50 H50 0.95 . ?
C51 O2 1.197(7) . ?
C51 O1 1.341(7) . ?
C51 C52 1.496(7) . ?
C52 H52A 0.98 . ?
C52 H52B 0.98 . ?
C52 H52C 0.98 . ?
C53 O6 1.200(7) . ?
C53 O5 1.334(6) . ?
C53 C54 1.507(6) . ?
C54 H54A 0.98 . ?
C54 H54B 0.98 . ?
C54 H54C 0.98 . ?

loop_
_geom_hbond_atom_site_label_D
_geom_hbond_atom_site_label_H
_geom_hbond_atom_site_label_A
_geom_hbond_distance_DH
_geom_hbond_distance_HA
_geom_hbond_distance_DA
_geom_hbond_angle_DHA
_geom_hbond_site_symmetry_A
C54 H54B O8 0.98 2.38 3.332(5) 163 1_554

loop_
_geom_torsion_atom_site_label_1
_geom_torsion_atom_site_label_2
_geom_torsion_atom_site_label_3
_geom_torsion_atom_site_label_4
_geom_torsion
_geom_torsion_site_symmetry_1
_geom_torsion_site_symmetry_2
_geom_torsion_site_symmetry_3
_geom_torsion_site_symmetry_4
_geom_torsion_publ_flag
C10 C1 C2 C3 -57.3(6) . . . . ?
C1 C2 C3 O1 175.4(4) . . . . ?
C1 C2 C3 C4 56.3(5) . . . . ?
O1 C3 C4 C5 -176.8(4) . . . . ?
C2 C3 C4 C5 -56.5(5) . . . . ?
C3 C4 C5 C6 -174.1(4) . . . . ?
C3 C4 C5 C10 57.5(6) . . . . ?
C10 C5 C6 C7 -61.6(5) . . . . ?
C4 C5 C6 C7 169.5(4) . . . . ?
C5 C6 C7 C8 56.6(6) . . . . ?
C6 C7 C8 C14 -170.9(4) . . . . ?
C6 C7 C8 C9 -51.8(5) . . . . ?
C7 C8 C9 C11 179.9(4) . . . . ?
C14 C8 C9 C11 -57.7(5) . . . . ?
C7 C8 C9 C10 51.6(5) . . . . ?
C14 C8 C9 C10 174.0(4) . . . . ?
C6 C5 C10 C19 -63.3(5) . . . . ?
C4 C5 C10 C19 65.5(5) . . . . ?
C6 C5 C10 C1 176.0(4) . . . . ?
C4 C5 C10 C1 -55.2(5) . . . . ?
C6 C5 C10 C9 59.3(5) . . . . ?
C4 C5 C10 C9 -171.9(4) . . . . ?
C2 C1 C10 C19 -67.2(5) . . . . ?
C2 C1 C10 C5 55.4(5) . . . . ?
C2 C1 C10 C9 171.0(4) . . . . ?
C11 C9 C10 C19 -56.7(5) . . . . ?
C8 C9 C10 C19 69.8(5) . . . . ?
C11 C9 C10 C5 179.7(4) . . . . ?
C8 C9 C10 C5 -53.9(5) . . . . ?
C11 C9 C10 C1 64.4(5) . . . . ?
C8 C9 C10 C1 -169.1(4) . . . . ?
C8 C9 C11 C12 58.0(5) . . . . ?
C10 C9 C11 C12 -173.8(4) . . . . ?
C9 C11 C12 C13 -56.7(5) . . . . ?
C11 C12 C13 C18 -68.3(5) . . . . ?
C11 C12 C13 C14 54.8(5) . . . . ?
C11 C12 C13 C17 164.3(4) . . . . ?
C7 C8 C14 C15 -52.8(6) . . . . ?
C9 C8 C14 C15 -175.0(4) . . . . ?
C7 C8 C14 C13 -176.3(4) . . . . ?
C9 C8 C14 C13 61.4(5) . . . . ?
C18 C13 C14 C8 62.5(5) . . . . ?
C12 C13 C14 C8 -60.3(5) . . . . ?
C17 C13 C14 C8 -179.9(4) . . . . ?
C18 C13 C14 C15 -69.6(4) . . . . ?
C12 C13 C14 C15 167.6(4) . . . . ?
C17 C13 C14 C15 48.0(4) . . . . ?
C8 C14 C15 C16 -170.2(4) . . . . ?
C13 C14 C15 C16 -41.6(5) . . . . ?
C14 C15 C16 O3 137.4(4) . . . . ?
C14 C15 C16 C17 18.4(5) . . . . ?
C18 C13 C17 C20 -39.2(5) . . . . ?
C12 C13 C17 C20 88.4(5) . . . . ?
C14 C13 C17 C20 -157.4(4) . . . . ?
C18 C13 C17 C16 82.6(4) . . . . ?
C12 C13 C17 C16 -149.8(4) . . . . ?
C14 C13 C17 C16 -35.5(4) . . . . ?
O3 C16 C17 C20 22.5(5) . . . . ?
C15 C16 C17 C20 140.0(4) . . . . ?
O3 C16 C17 C13 -106.4(4) . . . . ?
C15 C16 C17 C13 11.0(5) . . . . ?
C13 C17 C20 O4 159.5(4) . . . . ?
C16 C17 C20 O4 39.4(5) . . . . ?
C13 C17 C20 C21 -82.5(5) . . . . ?
C16 C17 C20 C21 157.4(4) . . . . ?
C32 C23 C24 C25 -55.9(5) . . . . ?
C23 C24 C25 O5 174.8(3) . . . . ?
C23 C24 C25 C26 54.8(5) . . . . ?
O5 C25 C26 C27 -172.3(4) . . . . ?
C24 C25 C26 C27 -55.4(5) . . . . ?
C25 C26 C27 C28 -175.7(4) . . . . ?
C25 C26 C27 C32 57.4(5) . . . . ?
C26 C27 C28 C29 175.8(4) . . . . ?
C32 C27 C28 C29 -56.7(5) . . . . ?
C27 C28 C29 C30 52.6(5) . . . . ?
C28 C29 C30 C36 -172.3(3) . . . . ?
C28 C29 C30 C31 -52.3(5) . . . . ?
C36 C30 C31 C33 -51.0(5) . . . . ?
C29 C30 C31 C33 -173.0(4) . . . . ?
C36 C30 C31 C32 179.4(4) . . . . ?
C29 C30 C31 C32 57.5(5) . . . . ?
C24 C23 C32 C41 -67.3(5) . . . . ?
C24 C23 C32 C27 55.0(5) . . . . ?
C24 C23 C32 C31 170.5(4) . . . . ?
C28 C27 C32 C23 176.7(4) . . . . ?
C26 C27 C32 C23 -56.1(4) . . . . ?
C28 C27 C32 C41 -63.3(5) . . . . ?
C26 C27 C32 C41 63.9(4) . . . . ?
C28 C27 C32 C31 59.2(4) . . . . ?
C26 C27 C32 C31 -173.6(3) . . . . ?
C33 C31 C32 C23 54.9(5) . . . . ?
C30 C31 C32 C23 -176.0(4) . . . . ?
C33 C31 C32 C41 -65.8(5) . . . . ?
C30 C31 C32 C41 63.2(5) . . . . ?
C33 C31 C32 C27 170.9(3) . . . . ?
C30 C31 C32 C27 -60.0(4) . . . . ?
C30 C31 C33 C34 51.3(5) . . . . ?
C32 C31 C33 C34 179.7(3) . . . . ?
C31 C33 C34 C35 -54.3(5) . . . . ?
C33 C34 C35 C40 -67.0(5) . . . . ?
C33 C34 C35 C36 56.9(5) . . . . ?
C33 C34 C35 C39 165.9(4) . . . . ?
C29 C30 C36 C35 178.6(3) . . . . ?
C31 C30 C36 C35 57.4(4) . . . . ?
C29 C30 C36 C37 -56.2(5) . . . . ?
C31 C30 C36 C37 -177.4(4) . . . . ?
C34 C35 C36 C30 -61.1(5) . . . . ?
C40 C35 C36 C30 61.3(4) . . . . ?
C39 C35 C36 C30 179.3(3) . . . . ?
C34 C35 C36 C37 165.7(4) . . . . ?
C40 C35 C36 C37 -71.9(4) . . . . ?
C39 C35 C36 C37 46.2(4) . . . . ?
C30 C36 C37 C38 -160.7(4) . . . . ?
C35 C36 C37 C38 -31.0(4) . . . . ?
C36 C37 C38 O7 123.0(4) . . . . ?
C36 C37 C38 C39 3.1(4) . . . . ?
C34 C35 C39 C42 74.2(5) . . . . ?
C40 C35 C39 C42 -52.3(5) . . . . ?
C36 C35 C39 C42 -171.4(3) . . . . ?
C34 C35 C39 C38 -158.2(4) . . . . ?
C40 C35 C39 C38 75.3(4) . . . . ?
C36 C35 C39 C38 -43.8(4) . . . . ?
O7 C38 C39 C42 38.3(5) . . . . ?
C37 C38 C39 C42 156.0(4) . . . . ?
O7 C38 C39 C35 -91.9(4) . . . . ?
C37 C38 C39 C35 25.8(4) . . . . ?
C35 C39 C42 O8 87.6(5) . . . . ?
C38 C39 C42 O8 -35.3(5) . . . . ?
C35 C39 C42 C43 -147.2(4) . . . . ?
C38 C39 C42 C43 90.0(5) . . . . ?
O4 C22 C45 C50 -119.0(4) . . . . ?
O3 C22 C45 C50 5.5(6) . . . . ?
O4 C22 C45 C46 62.5(5) . . . . ?
O3 C22 C45 C46 -173.1(4) . . . . ?
C50 C45 C46 C47 -1.3(7) . . . . ?
C22 C45 C46 C47 177.3(4) . . . . ?
C45 C46 C47 C48 -0.3(7) . . . . ?
C46 C47 C48 C49 2.5(7) . . . . ?
C46 C47 C48 C44 -176.4(4) . . . . ?
O7 C44 C48 C47 -9.2(6) . . . . ?
O8 C44 C48 C47 110.3(5) . . . . ?
O7 C44 C48 C49 172.0(4) . . . . ?
O8 C44 C48 C49 -68.5(5) . . . . ?
C47 C48 C49 C50 -3.1(7) . . . . ?
C44 C48 C49 C50 175.8(4) . . . . ?
C46 C45 C50 C49 0.6(7) . . . . ?
C22 C45 C50 C49 -177.9(4) . . . . ?
C48 C49 C50 C45 1.6(7) . . . . ?
O2 C51 O1 C3 7.8(9) . . . . ?
C52 C51 O1 C3 -172.9(5) . . . . ?
C2 C3 O1 C51 81.3(6) . . . . ?
C4 C3 O1 C51 -157.4(5) . . . . ?
O4 C22 O3 C16 28.2(5) . . . . ?
C45 C22 O3 C16 -93.8(4) . . . . ?
C15 C16 O3 C22 -176.9(3) . . . . ?
C17 C16 O3 C22 -60.3(4) . . . . ?
O3 C22 O4 C20 40.4(5) . . . . ?
C45 C22 O4 C20 165.9(3) . . . . ?
C21 C20 O4 C22 161.1(4) . . . . ?
C17 C20 O4 C22 -75.7(4) . . . . ?
O6 C53 O5 C25 3.3(7) . . . . ?
C54 C53 O5 C25 -176.7(4) . . . . ?
C24 C25 O5 C53 145.6(4) . . . . ?
C26 C25 O5 C53 -93.7(5) . . . . ?
O8 C44 O7 C38 68.1(4) . . . . ?
C48 C44 O7 C38 -175.4(4) . . . . ?
C37 C38 O7 C44 -169.6(4) . . . . ?
C39 C38 O7 C44 -53.7(4) . . . . ?
O7 C44 O8 C42 -65.9(4) . . . . ?
C48 C44 O8 C42 174.8(3) . . . . ?
C43 C42 O8 C44 -77.7(4) . . . . ?
C39 C42 O8 C44 48.1(5) . . . . ?
